data_1512396
loop_
_publ_author_name
'Gou, Huiyang'
'Dubrovinskaia, Natalia'
'Bykova, Elena'
'Tsirlin, Alexander A.'
'Kasinathan, Deepa'
'Schelle, Walter'
'Richter, Asta'
'Merlini, Marco'
'Hanfland, Michael'
'Abakumov, Artem M.'
'Batuk, Dmitry'
'van Tendeloo, Gustaaf'
'Nakajima, Yoichi'
'Kolmogorov, Aleksey N.'
'Dubrovinsky, Leonid'

_publ_section_title
;
 Discovery of a superhard iron tetraboride superconductor
;
_journal_issue 15
_journal_name_full 'Physical Review Letters'
_journal_paper_doi 10.1103/physrevlett.111.157002
_journal_volume 111
_journal_year 2013
_chemical_formula_structural FeB4
_chemical_formula_sum 'B4 Fe'
_chemical_name_systematic 'Iron tetraborate'
_space_group_crystal_system orthorhombic
_space_group_IT_number 58
_space_group_name_Hall '-P 2 2n'
_space_group_name_H-M_alt 'P n n m'
_cell_angle_alpha 90.
_cell_angle_beta 90
_cell_angle_gamma 90
_cell_formula_units_Z 2
_cell_length_a 4.5786(3)
_cell_length_b 5.2981(3)
_cell_length_c 2.9991(2)
_cell_volume 72.752(8)
_journal_article_reference 157002
_journal_pages_number 5
_cod_data_source_file FeB4_Pnnm_DC246.cif
_cod_data_source_block FeB4_chateigner_1512121
_cod_depositor_comments
;
 Changing the space group operation list to match that of the 'P n n m' space
 group instead of the 'I 1 2/a 1' space group after consulting the original
 publication. Related space group information was changed accordingly.

 Antanas Vaitkus,
 2018-08-01
;
_cod_original_formula_sum 'Fe1 B4'
_cod_database_code 1512396

loop_
_space_group_symop_id
_space_group_symop_operation_xyz
1 x,y,z
2 -x,-y,z
3 x+1/2,-y+1/2,-z+1/2
4 -x+1/2,y+1/2,-z+1/2
5 -x,-y,-z
6 x,y,-z
7 -x+1/2,y+1/2,z+1/2
8 x+1/2,-y+1/2,z+1/2

loop_
_atom_site_label
_atom_site_type_symbol
_atom_site_symmetry_multiplicity
_atom_site_Wyckoff_symbol
_atom_site_fract_x
_atom_site_fract_y
_atom_site_fract_z
_atom_site_occupancy
_atom_site_thermal_displace_type
_atom_site_U_iso_or_equiv
_atom_site_attached_hydrogens
Fe1 Fe 2 a 0 0 0 1 Ueq 0.00596(19) 0
B1 B 4 g 0.2487(9) 0.3123(7) 0 1 Ueq 0.0076(6) 0
B2 B 4 g 0.3411(8) 0.1263(7) 0.5 1 Ueq 0.0064(6) 0
